data_8000095
loop_
_publ_author_name
'Fuma, Yasuhiro'
'Ebihara, Masahiro'

_publ_section_title
;
 A Square-sheet Structure of Paddlewheel Dirhodium Complexes in Mixed
 Oxidation States with Perrhenate Linkers
;
_journal_issue 11
_journal_name_full 'Chemistry Letters'
_journal_page_first 1298
_journal_paper_doi 10.1246/cl.2006.1298
_journal_volume 35
_journal_year 2006
_chemical_formula_moiety 'C16 H32 N8 O12 Re Rh4'
_chemical_formula_sum 'C16 H32 N8 O12 Re Rh4'
_chemical_formula_weight 1126.34
_space_group_IT_number 88
_symmetry_cell_setting tetragonal
_symmetry_Int_Tables_number 88
_symmetry_space_group_name_Hall '-I 4ad'
_symmetry_space_group_name_H-M 'I 41/a :2'
_atom_sites_solution_hydrogens geom
_atom_sites_solution_primary direct
_atom_sites_solution_secondary difmap
_audit_creation_method SHELXL-97
_cell_angle_alpha 90.00
_cell_angle_beta 90.00
_cell_angle_gamma 90.00
_cell_formula_units_Z 4
_cell_length_a 9.6445(5)
_cell_length_b 9.6445(5)
_cell_length_c 29.651(2)
_cell_measurement_reflns_used 4161
_cell_measurement_temperature 296(2)
_cell_measurement_theta_max 27.5
_cell_measurement_theta_min 3.3
_cell_volume 2758.0(3)
_computing_cell_refinement CrystalClear
_computing_data_collection 'CrystalClear (Molecular Structure Corporation & Rigaku Corporation, 2001)'
_computing_data_reduction 'teXsan (Molecular Structure Corporation & Rigaku Corporation, 2004)'
_computing_molecular_graphics 'ORTEPII (Johnson, 1976)'
_computing_publication_material 'SHELXL-97 and teXsan'
_computing_structure_refinement 'SHELXL-97 (Sheldrick, 1997)'
_computing_structure_solution 'SIR97 (Altomare et al., 1999)'
_diffrn_ambient_temperature 296(2)
_diffrn_detector_area_resol_mean 14.62
_diffrn_measured_fraction_theta_full 0.996
_diffrn_measured_fraction_theta_max 0.996
_diffrn_measurement_device_type 'Rigaku/MSC Mercury CCD'
_diffrn_measurement_method \w
_diffrn_radiation_monochromator graphite
_diffrn_radiation_type MoK\a
_diffrn_radiation_wavelength 0.71070
_diffrn_reflns_av_R_equivalents 0.0361
_diffrn_reflns_av_sigmaI/netI 0.0229
_diffrn_reflns_limit_h_max 8
_diffrn_reflns_limit_h_min -12
_diffrn_reflns_limit_k_max 12
_diffrn_reflns_limit_k_min -12
_diffrn_reflns_limit_l_max 38
_diffrn_reflns_limit_l_min -29
_diffrn_reflns_number 11250
_diffrn_reflns_theta_full 27.47
_diffrn_reflns_theta_max 27.47
_diffrn_reflns_theta_min 3.29
_exptl_absorpt_coefficient_mu 6.789
_exptl_absorpt_correction_T_max 0.720
_exptl_absorpt_correction_T_min 0.633
_exptl_absorpt_correction_type integration
_exptl_absorpt_process_details '(Higashi, 1999)'
_exptl_crystal_colour Brown
_exptl_crystal_density_diffrn 2.713
_exptl_crystal_density_method 'not measured'
_exptl_crystal_description Prism
_exptl_crystal_F_000 2140
_exptl_crystal_size_max 0.100
_exptl_crystal_size_mid 0.100
_exptl_crystal_size_min 0.100
_refine_diff_density_max 0.592
_refine_diff_density_min -0.434
_refine_diff_density_rms 0.103
_refine_ls_extinction_method none
_refine_ls_goodness_of_fit_ref 1.312
_refine_ls_hydrogen_treatment constr
_refine_ls_matrix_type full
_refine_ls_number_parameters 95
_refine_ls_number_reflns 1580
_refine_ls_number_restraints 0
_refine_ls_restrained_S_all 1.312
_refine_ls_R_factor_all 0.0338
_refine_ls_R_factor_gt 0.0297
_refine_ls_shift/su_max 0.001
_refine_ls_shift/su_mean 0.000
_refine_ls_structure_factor_coef Fsqd
_refine_ls_weighting_details 'calc w=1/[\s^2^(Fo^2^)+(0.0059P)^2^+14.8752P] where P=(Fo^2^+2Fc^2^)/3'
_refine_ls_weighting_scheme calc
_refine_ls_wR_factor_gt 0.0478
_refine_ls_wR_factor_ref 0.0486
_reflns_number_gt 1503
_reflns_number_total 1580
_reflns_threshold_expression >2sigma(I)
_cod_data_source_file 35-1298sup1.cif
_cod_data_source_block '[{Rh2(acam)4}2(ReO4)]'
_cod_original_sg_symbol_H-M 'I 41/a       '
_cod_database_code 8000095

loop_
_symmetry_equiv_pos_as_xyz
'x, y, z'
'-x, -y+1/2, z'
'-y+3/4, x+1/4, z+1/4'
'y+1/4, -x+1/4, z+1/4'
'x+1/2, y+1/2, z+1/2'
'-x+1/2, -y+1, z+1/2'
'-y+5/4, x+3/4, z+3/4'
'y+3/4, -x+3/4, z+3/4'
'-x, -y, -z'
'x, y-1/2, -z'
'y-3/4, -x-1/4, -z-1/4'
'-y-1/4, x-1/4, -z-1/4'
'-x+1/2, -y+1/2, -z+1/2'
'x+1/2, y, -z+1/2'
'y-1/4, -x+1/4, -z+1/4'
'-y+1/4, x+1/4, -z+1/4'

loop_
_atom_site_label
_atom_site_type_symbol
_atom_site_fract_x
_atom_site_fract_y
_atom_site_fract_z
_atom_site_U_iso_or_equiv
_atom_site_adp_type
_atom_site_occupancy
_atom_site_symmetry_multiplicity
_atom_site_calc_flag
_atom_site_refinement_flags
Rh1 Rh 0.37541(3) 0.25423(3) 0.170887(10) 0.01399(9) Uani 1 1 d .
N1 N 0.3842(4) 0.0987(4) 0.12661(12) 0.0194(7) Uani 1 1 d .
H1 H 0.3079 0.0596 0.1186 0.023 Uiso 1 1 calc R
O1 O 0.6183(3) 0.1015(3) 0.12028(9) 0.0205(6) Uani 1 1 d .
N2 N 0.3844(4) 0.1206(4) 0.22215(11) 0.0210(8) Uani 1 1 d .
H2 H 0.3087 0.0994 0.2358 0.025 Uiso 1 1 calc R
O2 O 0.6176(3) 0.0879(3) 0.21722(10) 0.0223(7) Uani 1 1 d .
C1 C 0.4994(5) 0.0536(4) 0.10922(13) 0.0182(9) Uani 1 1 d .
C2 C 0.4987(6) -0.0590(5) 0.07401(16) 0.0320(11) Uani 1 1 d .
H3 H 0.5659 -0.1284 0.0818 0.048 Uiso 1 1 calc R
H4 H 0.5214 -0.0199 0.0452 0.048 Uiso 1 1 calc R
H5 H 0.4082 -0.1004 0.0727 0.048 Uiso 1 1 calc R
C3 C 0.4986(5) 0.0644(5) 0.23578(12) 0.0193(9) Uani 1 1 d .
C4 C 0.4986(6) -0.0354(6) 0.27454(15) 0.0353(12) Uani 1 1 d .
H6 H 0.5673 -0.0077 0.2962 0.053 Uiso 1 1 calc R
H7 H 0.5196 -0.1268 0.2637 0.053 Uiso 1 1 calc R
H8 H 0.4089 -0.0356 0.2886 0.053 Uiso 1 1 calc R
O3 O 0.1420(3) 0.2656(4) 0.15958(11) 0.0339(8) Uani 1 1 d .
Re1 Re 0.0000 0.2500 0.1250 0.01784(9) Uani 1 4 d S

loop_
_atom_site_aniso_label
_atom_site_aniso_U_11
_atom_site_aniso_U_22
_atom_site_aniso_U_33
_atom_site_aniso_U_23
_atom_site_aniso_U_13
_atom_site_aniso_U_12
Rh1 0.00980(16) 0.01611(17) 0.01606(15) 0.00014(12) -0.00005(11) -0.00013(13)
N1 0.0151(18) 0.0204(19) 0.0227(17) -0.0016(15) -0.0049(14) -0.0035(15)
O1 0.0174(15) 0.0214(16) 0.0227(15) -0.0058(12) 0.0016(12) -0.0015(12)
N2 0.0156(19) 0.025(2) 0.0228(18) 0.0045(15) 0.0029(14) -0.0047(16)
O2 0.0199(16) 0.0233(17) 0.0238(15) 0.0049(12) -0.0006(12) 0.0014(13)
C1 0.022(2) 0.014(2) 0.0187(19) 0.0003(15) -0.0031(16) 0.0007(18)
C2 0.034(3) 0.025(3) 0.037(3) -0.014(2) -0.002(2) 0.001(2)
C3 0.026(2) 0.019(2) 0.0125(18) 0.0016(15) 0.0002(16) -0.0031(19)
C4 0.041(3) 0.037(3) 0.028(2) 0.016(2) 0.002(2) 0.003(2)
O3 0.0128(16) 0.046(2) 0.0429(19) -0.0020(16) -0.0020(14) -0.0015(16)
Re1 0.01253(12) 0.01253(12) 0.02846(18) 0.000 0.000 0.000

loop_
_atom_type_symbol
_atom_type_description
_atom_type_scat_dispersion_real
_atom_type_scat_dispersion_imag
_atom_type_scat_source
C C 0.0033 0.0016 'International Tables Vol C Tables 4.2.6.8 and 6.1.1.4'
H H 0.0000 0.0000 'International Tables Vol C Tables 4.2.6.8 and 6.1.1.4'
N N 0.0061 0.0033 'International Tables Vol C Tables 4.2.6.8 and 6.1.1.4'
O O 0.0106 0.0060 'International Tables Vol C Tables 4.2.6.8 and 6.1.1.4'
Rh Rh -1.1178 0.9187 'International Tables Vol C Tables 4.2.6.8 and 6.1.1.4'
Re Re -1.0185 7.2310 'International Tables Vol C Tables 4.2.6.8 and 6.1.1.4'

loop_
_geom_angle_atom_site_label_1
_geom_angle_atom_site_label_2
_geom_angle_atom_site_label_3
_geom_angle
_geom_angle_site_symmetry_1
_geom_angle_site_symmetry_3
N2 Rh1 N1 90.80(15) . .
N2 Rh1 O1 175.09(13) . 2_655
N1 Rh1 O1 91.56(13) . 2_655
N2 Rh1 O2 88.15(13) . 2_655
N1 Rh1 O2 175.60(13) . 2_655
O1 Rh1 O2 89.18(12) 2_655 2_655
N2 Rh1 O3 100.74(14) . .
N1 Rh1 O3 88.94(14) . .
O1 Rh1 O3 83.61(12) 2_655 .
O2 Rh1 O3 95.45(12) 2_655 .
N2 Rh1 Rh1 86.24(11) . 2_655
N1 Rh1 Rh1 86.10(10) . 2_655
O1 Rh1 Rh1 89.63(8) 2_655 2_655
O2 Rh1 Rh1 89.57(9) 2_655 2_655
O3 Rh1 Rh1 171.50(8) . 2_655
C1 N1 Rh1 123.3(3) . .
C1 N1 H1 118.3 . .
Rh1 N1 H1 118.3 . .
C1 O1 Rh1 117.4(3) . 2_655
C3 N2 Rh1 123.1(3) . .
C3 N2 H2 118.4 . .
Rh1 N2 H2 118.4 . .
C3 O2 Rh1 116.4(3) . 2_655
O1 C1 N1 122.9(4) . .
O1 C1 C2 116.3(4) . .
N1 C1 C2 120.8(4) . .
C1 C2 H3 109.5 . .
C1 C2 H4 109.5 . .
H3 C2 H4 109.5 . .
C1 C2 H5 109.5 . .
H3 C2 H5 109.5 . .
H4 C2 H5 109.5 . .
N2 C3 O2 123.3(4) . .
N2 C3 C4 120.6(4) . .
O2 C3 C4 116.0(4) . .
C3 C4 H6 109.5 . .
C3 C4 H7 109.5 . .
H6 C4 H7 109.5 . .
C3 C4 H8 109.5 . .
H6 C4 H8 109.5 . .
H7 C4 H8 109.5 . .
Re1 O3 Rh1 150.61(19) . .
O3 Re1 O3 106.7(2) 15 16
O3 Re1 O3 110.89(12) 15 2
O3 Re1 O3 110.89(12) 16 2
O3 Re1 O3 110.89(12) 15 .
O3 Re1 O3 110.89(12) 16 .
O3 Re1 O3 106.7(2) 2 .

loop_
_geom_bond_atom_site_label_1
_geom_bond_atom_site_label_2
_geom_bond_distance
_geom_bond_site_symmetry_2
Rh1 N2 1.995(3) .
Rh1 N1 1.995(4) .
Rh1 O1 2.047(3) 2_655
Rh1 O2 2.052(3) 2_655
Rh1 O3 2.279(3) .
Rh1 Rh1 2.4047(6) 2_655
N1 C1 1.300(6) .
N1 H1 0.8600 .
O1 C1 1.279(5) .
N2 C3 1.292(6) .
N2 H2 0.8600 .
O2 C3 1.293(5) .
C1 C2 1.506(6) .
C2 H3 0.9600 .
C2 H4 0.9600 .
C2 H5 0.9600 .
C3 C4 1.499(6) .
C4 H6 0.9600 .
C4 H7 0.9600 .
C4 H8 0.9600 .
Re1 O3 1.717(3) .

loop_
_geom_hbond_atom_site_label_D
_geom_hbond_atom_site_label_H
_geom_hbond_atom_site_label_A
_geom_hbond_distance_DH
_geom_hbond_distance_HA
_geom_hbond_distance_DA
_geom_hbond_angle_DHA
_geom_hbond_site_symmetry_A
N1 H1 O1 0.86 2.42 3.181(5) 147.1 16_545
N2 H2 O2 0.86 2.31 3.155(5) 166.4 14_455

loop_
_geom_torsion_atom_site_label_1
_geom_torsion_atom_site_label_2
_geom_torsion_atom_site_label_3
_geom_torsion_atom_site_label_4
_geom_torsion
_geom_torsion_site_symmetry_1
_geom_torsion_site_symmetry_4
N2 Rh1 N1 C1 -92.8(3) . .
O1 Rh1 N1 C1 82.9(3) 2_655 .
O3 Rh1 N1 C1 166.5(3) . .
Rh1 Rh1 N1 C1 -6.6(3) 2_655 .
N1 Rh1 N2 C3 79.4(4) . .
O2 Rh1 N2 C3 -96.3(4) 2_655 .
O3 Rh1 N2 C3 168.5(3) . .
Rh1 Rh1 N2 C3 -6.6(3) 2_655 .
Rh1 O1 C1 N1 4.5(5) 2_655 .
Rh1 O1 C1 C2 -176.2(3) 2_655 .
Rh1 N1 C1 O1 2.7(6) . .
Rh1 N1 C1 C2 -176.6(3) . .
Rh1 N2 C3 O2 -0.9(6) . .
Rh1 N2 C3 C4 -180.0(3) . .
Rh1 O2 C3 N2 10.0(5) 2_655 .
Rh1 O2 C3 C4 -170.9(3) 2_655 .
N2 Rh1 O3 Re1 -124.2(4) . .
N1 Rh1 O3 Re1 -33.6(4) . .
O1 Rh1 O3 Re1 58.1(4) 2_655 .
O2 Rh1 O3 Re1 146.7(4) 2_655 .
Rh1 O3 Re1 O3 40.6(5) . 15
Rh1 O3 Re1 O3 -77.7(5) . 16
Rh1 O3 Re1 O3 161.5(5) . 2
